data_7713938
loop_
_publ_author_name
'Sahoo, Amiya Kumar'
'Sahoo, Ashish Kumar'
'Das, Bhagyashree Ms'
'Panda, Subhra Jyoti'
'Purohit, Chandra Shekhar'
'Doddi, Adinarayana'

_publ_section_title
;
 New Cationic Coinage Metal Complexes Featuring Silyl Group Functionalized
 Phosphine; Syntheses, Structures and Catalytic Studies in Alkyne-Azide
 Cycloaddition Reactions
;
_journal_name_full 'Dalton Transactions'
_journal_paper_doi 10.1039/D3DT01692G
_journal_year 2023
_chemical_formula_moiety 'C44 H49 Cu N P2 Si2, B F4'
_chemical_formula_sum 'C44 H49 B Cu F4 N P2 Si2'
_chemical_formula_weight 860.31
_space_group_crystal_system triclinic
_space_group_IT_number 2
_space_group_name_Hall '-P 1'
_space_group_name_H-M_alt 'P -1'
_atom_sites_solution_hydrogens geom
_atom_sites_solution_primary dual
_audit_creation_date 2023-03-07
_audit_creation_method
;
Olex2 1.3
(compiled 2020.11.12 svn.r5f609507 for OlexSys, GUI svn.r6408)
;
_audit_update_record
;
2023-05-23 deposited with the CCDC.	2023-09-12 downloaded from the CCDC.
;
_cell_angle_alpha 93.9050(10)
_cell_angle_beta 105.2530(10)
_cell_angle_gamma 106.9030(10)
_cell_formula_units_Z 2
_cell_length_a 13.13560(10)
_cell_length_b 13.50820(10)
_cell_length_c 13.79440(10)
_cell_measurement_reflns_used 24458
_cell_measurement_temperature 293(7)
_cell_measurement_theta_max 77.6110
_cell_measurement_theta_min 3.6760
_cell_volume 2231.52(3)
_computing_cell_refinement 'CrysAlisPro 1.171.42.52a (Rigaku OD, 2022)'
_computing_data_collection 'CrysAlisPro 1.171.42.52a (Rigaku OD, 2022)'
_computing_data_reduction 'CrysAlisPro 1.171.42.52a (Rigaku OD, 2022)'
_computing_molecular_graphics 'Olex2 1.3 (Dolomanov et al., 2009)'
_computing_publication_material 'Olex2 1.3 (Dolomanov et al., 2009)'
_computing_structure_refinement 'SHELXL 2019/2 (Sheldrick, 2015)'
_computing_structure_solution 'SHELXT 2014/5 (Sheldrick, 2014)'
_diffrn_ambient_environment air
_diffrn_ambient_temperature 293(7)
_diffrn_detector 'Hybrid Pixel Array Detector'
_diffrn_detector_area_resol_mean 5.8140
_diffrn_detector_type 'Pilatus 200K'
_diffrn_measured_fraction_theta_full 0.9991
_diffrn_measured_fraction_theta_max 0.9783
_diffrn_measurement_details
;
List of Runs (angles in degrees, time in seconds):

  # Type    Start    End  Width  t~exp~   \w     \q     \k     \f   Frames
#--------------------------------------------------------------------------
  1  \w    -71.00  22.00   0.50    0.50    --  -38.50  93.00-139.00  186
  2  \w      0.00  82.00   0.50    0.50    --   49.56 -93.00 108.00  164
  3  \w    104.00 176.00   0.50    1.00    --  107.46  93.00-139.00  144
  4  \w     39.00 106.00   0.50    1.00    --  107.46 -93.00 108.00  134
  5  \w    -42.00  28.00   0.50    0.50    --  -38.50  37.00 -30.00  140
  6  \w   -101.00 -22.00   0.50    0.50    --  -38.50 -67.00 110.48  158
  7  \w   -108.00 -33.00   0.50    0.50    --  -38.50 -19.00  30.00  150
  8  \w   -105.00 -35.00   0.50    0.50    --  -38.50 -37.00 -30.00  140
  9  \w     28.00 101.00   0.50    0.50    --   49.56-125.00  60.00  146
 10  \w    -13.00  61.00   0.50    0.50    --   49.56 -57.00 -30.00  148
 11  \w    -17.00  53.00   0.50    0.50    --   49.56 -37.00-150.00  140
 12  \w     39.00 111.00   0.50    1.00    --  107.46 -30.00 150.00  144
 13  \w     95.00 170.00   0.50    1.00    --  107.46  61.00 -60.00  150
 14  \w     45.00 121.00   0.50    1.00    --  107.46 -61.00-180.00  152
 15  \w     43.00 113.00   0.50    1.00    --  107.46-125.00 -30.00  140
 16  \w     97.00 172.00   0.50    1.00    --  107.46 125.00  60.00  150
 17  \w    104.00 176.00   0.50    1.00    --  107.46  30.00-150.00  144
 18  \w     43.00 112.00   0.50    1.00    --  107.46 -45.00  60.00  138
 19  \w     45.00 121.00   0.50    1.00    --  107.46 -61.00 -30.00  152
 20  \w     39.00 107.00   0.50    1.00    --  107.46 -94.00   0.00  136
 21  \w     95.00 170.00   0.50    1.00    --  107.46  61.00 -30.00  150
 22  \w     99.00 176.00   0.50    1.00    --  107.46  15.00  90.00  154
 23  \w     39.00 107.00   0.50    1.00    --  107.46 -94.00-150.00  136
 24  \w     43.00 113.00   0.50    1.00    --  107.46-125.00 120.00  140
 25  \w     39.00 107.00   0.50    1.00    --  107.46 -94.00-180.00  136
 26  \w     44.00 120.00   0.50    1.00    --  107.46-135.00  98.02  152
 27  \w     45.00 121.00   0.50    1.00    --  107.46 -61.00 150.00  152
 28  \w    103.00 172.00   0.50    1.00    --  107.46  77.00  90.00  138
 29  \w     38.00 109.00   0.50    1.00    --  107.46-111.00 -21.01  142
 30  \w     43.00 112.00   0.50    1.00    --  107.46 -45.00 -60.00  138
 31  \w     39.00 107.00   0.50    1.00    --  107.46 -94.00 150.00  136
 32  \w    114.00 172.00   0.50    1.00    --  107.46  45.00-180.00  116
 33  \w     97.00 168.00   0.50    1.00    --  107.46  56.00 128.44  142
;
_diffrn_measurement_device 'four-circle diffractometer'
_diffrn_measurement_device_type 'SuperNova, Dual, Cu at home/near, Pilatus 200K'
_diffrn_measurement_method '\w scans'
_diffrn_orient_matrix_type 'CrysAlisPro convention (1999,Acta A55,543-557)'
_diffrn_orient_matrix_UB_11 -0.0694311000
_diffrn_orient_matrix_UB_12 0.0113399000
_diffrn_orient_matrix_UB_13 -0.1051119000
_diffrn_orient_matrix_UB_21 0.0486766000
_diffrn_orient_matrix_UB_22 0.1201478000
_diffrn_orient_matrix_UB_23 0.0280078000
_diffrn_orient_matrix_UB_31 0.0963400000
_diffrn_orient_matrix_UB_32 -0.0009764000
_diffrn_orient_matrix_UB_33 -0.0436349000
_diffrn_radiation_monochromator mirror
_diffrn_radiation_probe x-ray
_diffrn_radiation_type 'Cu K\a'
_diffrn_radiation_wavelength 1.54184
_diffrn_reflns_av_R_equivalents 0.0298
_diffrn_reflns_av_unetI/netI 0.0236
_diffrn_reflns_Laue_measured_fraction_full 0.998
_diffrn_reflns_Laue_measured_fraction_max 0.976
_diffrn_reflns_limit_h_max 16
_diffrn_reflns_limit_h_min -12
_diffrn_reflns_limit_k_max 17
_diffrn_reflns_limit_k_min -17
_diffrn_reflns_limit_l_max 16
_diffrn_reflns_limit_l_min -17
_diffrn_reflns_number 35737
_diffrn_reflns_point_group_measured_fraction_full 0.998
_diffrn_reflns_point_group_measured_fraction_max 0.976
_diffrn_reflns_theta_full 67.684
_diffrn_reflns_theta_max 77.942
_diffrn_reflns_theta_min 3.362
_diffrn_source 'micro-focus sealed X-ray tube'
_diffrn_source_type 'SuperNova (Cu) X-ray Source'
_exptl_absorpt_coefficient_mu 2.273
_exptl_absorpt_correction_T_max 1.00000
_exptl_absorpt_correction_T_min 0.72390
_exptl_absorpt_correction_type multi-scan
_exptl_absorpt_process_details
;
CrysAlisPro 1.171.42.52a (Rigaku Oxford Diffraction, 2022)
Empirical absorption correction using spherical harmonics,
implemented in SCALE3 ABSPACK scaling algorithm.
;
_exptl_crystal_colour 'clear light colourless'
_exptl_crystal_colour_lustre clear
_exptl_crystal_colour_modifier light
_exptl_crystal_colour_primary colourless
_exptl_crystal_density_diffrn 1.280
_exptl_crystal_description block
_exptl_crystal_F_000 896
_exptl_crystal_preparation 'As per the reaction scheme'
_exptl_crystal_recrystallization_method 'Slow vapour diffusion'
_exptl_crystal_size_max 0.24
_exptl_crystal_size_mid 0.22
_exptl_crystal_size_min 0.21
_refine_diff_density_max 0.340
_refine_diff_density_min -0.289
_refine_diff_density_rms 0.039
_refine_ls_extinction_coef 0.00108(14)
_refine_ls_extinction_expression Fc^*^=kFc[1+0.001xFc^2^\l^3^/sin(2\q)]^-1/4^
_refine_ls_extinction_method 'SHELXL-2019/2 (Sheldrick 2019)'
_refine_ls_goodness_of_fit_ref 1.077
_refine_ls_hydrogen_treatment constr
_refine_ls_matrix_type full
_refine_ls_number_parameters 504
_refine_ls_number_reflns 9320
_refine_ls_number_restraints 0
_refine_ls_restrained_S_all 1.077
_refine_ls_R_factor_all 0.0373
_refine_ls_R_factor_gt 0.0347
_refine_ls_shift/su_max 0.001
_refine_ls_shift/su_mean 0.000
_refine_ls_structure_factor_coef Fsqd
_refine_ls_weighting_details 'w=1/[\s^2^(Fo^2^)+(0.0542P)^2^+0.4339P] where P=(Fo^2^+2Fc^2^)/3'
_refine_ls_weighting_scheme calc
_refine_ls_wR_factor_gt 0.0985
_refine_ls_wR_factor_ref 0.1006
_reflns_Friedel_coverage 0.000
_reflns_number_gt 8507
_reflns_number_total 9320
_reflns_threshold_expression 'I > 2\s(I)'
_cod_data_source_file d3dt01692g2.cif
_cod_data_source_block ska-ad-as-208_auto
_cod_database_code 7713938
_shelx_shelxl_version_number 2019/2
_chemical_oxdiff_formula 'C H Cu N P Si'
_chemical_oxdiff_usercomment 'colourless block'
_shelx_space_group_comment
;
The symmetry employed for this shelxl refinement is uniquely defined
by the following loop, which should always be used as a source of
symmetry information in preference to the above space-group names.
They are only intended as comments.
;
_shelx_estimated_absorpt_t_max 0.647
_shelx_estimated_absorpt_t_min 0.611
_diffrn_oxdiff_digest_frames
;
01737243b541f54b9e3024d60c553787ed00031cdef
;
_reflns_odcompleteness_completeness 99.91
_reflns_odcompleteness_iscentric 1
_reflns_odcompleteness_theta 68.13
_olex2_refinement_description
;
1. Fixed Uiso
 At 1.2 times of:
  All C(H) groups
 At 1.5 times of:
  All C(H,H,H) groups
2.a Aromatic/amide H refined with riding coordinates:
 C3(H3), C4(H4), C5(H5), C6(H6), C11(H11), C12(H12), C13(H13), C14(H14),
 C15(H15), C17(H17), C18(H18), C19(H19), C20(H20), C21(H21), C24(H24), C25(H25),
  C26(H26), C27(H27), C32(H32), C33(H33), C34(H34), C35(H35), C36(H36),
 C38(H38), C39(H39), C40(H40), C41(H41), C42(H42)
2.b Idealised Me refined as rotating group:
 C7(H7A,H7B,H7C), C8(H8A,H8B,H8C), C9(H9A,H9B,H9C), C28(H28A,H28B,H28C),
 C29(H29A,H29B,H29C), C30(H30A,H30B,H30C), C44(H44A,H44B,H44C)
;
_olex2_exptl_crystal_mounting_method 'Mounted on the loop'
_olex2_submission_special_instructions 'No special instructions were received'
_oxdiff_exptl_absorpt_empirical_details
;
Empirical correction (ABSPACK) includes:
- Absorption correction using spherical harmonics
- Frame scaling
;
_oxdiff_exptl_absorpt_empirical_full_max 1.296
_oxdiff_exptl_absorpt_empirical_full_min 0.768

loop_
_space_group_symop_operation_xyz
'x, y, z'
'-x, -y, -z'

loop_
_atom_site_label
_atom_site_type_symbol
_atom_site_fract_x
_atom_site_fract_y
_atom_site_fract_z
_atom_site_U_iso_or_equiv
_atom_site_adp_type
_atom_site_occupancy
_atom_site_site_symmetry_order
_atom_site_calc_flag
_atom_site_refinement_flags_posn
_atom_site_refinement_flags_adp
_atom_site_refinement_flags_occupancy
_atom_site_disorder_assembly
_atom_site_disorder_group
Cu1 Cu 0.68749(2) 0.79048(2) 0.26037(2) 0.04439(8) Uani 1 1 d . . . . .
P1 P 0.69504(3) 0.62644(3) 0.27594(3) 0.04271(10) Uani 1 1 d . . . . .
P2 P 0.59817(3) 0.87954(3) 0.33444(3) 0.04031(9) Uani 1 1 d . . . . .
Si1 Si 0.95547(4) 0.75106(5) 0.48409(4) 0.06329(14) Uani 1 1 d . . . . .
Si2 Si 0.37445(4) 0.81975(4) 0.08963(4) 0.05915(13) Uani 1 1 d . . . . .
N1 N 0.77725(15) 0.86329(13) 0.17449(14) 0.0641(4) Uani 1 1 d . . . . .
C1 C 0.82088(14) 0.64755(14) 0.48295(13) 0.0514(4) Uani 1 1 d . . . . .
C2 C 0.72071(13) 0.59444(12) 0.40604(12) 0.0465(3) Uani 1 1 d . . . . .
C3 C 0.63569(16) 0.51843(15) 0.42829(15) 0.0595(4) Uani 1 1 d . . . . .
H3 H 0.569819 0.483799 0.377052 0.071 Uiso 1 1 calc R U . . .
C4 C 0.6484(2) 0.49402(18) 0.52585(18) 0.0746(6) Uani 1 1 d . . . . .
H4 H 0.590926 0.443778 0.539913 0.090 Uiso 1 1 calc R U . . .
C5 C 0.7450(2) 0.54366(19) 0.60109(17) 0.0746(6) Uani 1 1 d . . . . .
H5 H 0.754032 0.527054 0.666485 0.090 Uiso 1 1 calc R U . . .
C6 C 0.82958(17) 0.61883(17) 0.57968(15) 0.0639(5) Uani 1 1 d . . . . .
H6 H 0.895150 0.651789 0.631822 0.077 Uiso 1 1 calc R U . . .
C7 C 0.9910(2) 0.8595(2) 0.5905(2) 0.0916(7) Uani 1 1 d . . . . .
H7A H 0.936281 0.894902 0.576457 0.137 Uiso 1 1 calc R U . . .
H7B H 1.063090 0.908117 0.597219 0.137 Uiso 1 1 calc R U . . .
H7C H 0.991778 0.831290 0.652610 0.137 Uiso 1 1 calc R U . . .
C8 C 1.0633(2) 0.6841(3) 0.5077(2) 0.0984(9) Uani 1 1 d . . . . .
H8A H 1.060473 0.648519 0.565280 0.148 Uiso 1 1 calc R U . . .
H8B H 1.135648 0.735088 0.521047 0.148 Uiso 1 1 calc R U . . .
H8C H 1.049248 0.634260 0.448791 0.148 Uiso 1 1 calc R U . . .
C9 C 0.9589(2) 0.8155(3) 0.3697(2) 0.1186(13) Uani 1 1 d . . . . .
H9A H 0.948402 0.764328 0.313047 0.178 Uiso 1 1 calc R U . . .
H9B H 1.029672 0.868933 0.382696 0.178 Uiso 1 1 calc R U . . .
H9C H 0.900536 0.846435 0.354327 0.178 Uiso 1 1 calc R U . . .
C10 C 0.79240(13) 0.58079(12) 0.22675(12) 0.0467(3) Uani 1 1 d . . . . .
C11 C 0.84337(15) 0.51173(14) 0.27195(14) 0.0554(4) Uani 1 1 d . . . . .
H11 H 0.827956 0.486364 0.329290 0.067 Uiso 1 1 calc R U . . .
C12 C 0.91755(16) 0.48061(17) 0.23118(17) 0.0668(5) Uani 1 1 d . . . . .
H12 H 0.950494 0.433377 0.260866 0.080 Uiso 1 1 calc R U . . .
C13 C 0.94253(16) 0.51860(17) 0.14808(17) 0.0687(5) Uani 1 1 d . . . . .
H13 H 0.993959 0.498922 0.122764 0.082 Uiso 1 1 calc R U . . .
C14 C 0.89174(19) 0.58581(17) 0.10200(18) 0.0724(5) Uani 1 1 d . . . . .
H14 H 0.907352 0.610360 0.044426 0.087 Uiso 1 1 calc R U . . .
C15 C 0.81696(18) 0.61721(15) 0.14132(15) 0.0621(4) Uani 1 1 d . . . . .
H15 H 0.783049 0.663100 0.110024 0.074 Uiso 1 1 calc R U . . .
C16 C 0.55877(13) 0.53305(13) 0.20624(13) 0.0492(3) Uani 1 1 d . . . . .
C17 C 0.46401(15) 0.55815(15) 0.20921(16) 0.0595(4) Uani 1 1 d . . . . .
H17 H 0.471607 0.624050 0.240797 0.071 Uiso 1 1 calc R U . . .
C18 C 0.35884(16) 0.48673(17) 0.16601(16) 0.0672(5) Uani 1 1 d . . . . .
H18 H 0.296282 0.504636 0.168599 0.081 Uiso 1 1 calc R U . . .
C19 C 0.34691(18) 0.3898(2) 0.11952(19) 0.0807(6) Uani 1 1 d . . . . .
H19 H 0.276325 0.340879 0.092100 0.097 Uiso 1 1 calc R U . . .
C20 C 0.4397(2) 0.3646(2) 0.1133(2) 0.0948(8) Uani 1 1 d . . . . .
H20 H 0.431251 0.298961 0.080572 0.114 Uiso 1 1 calc R U . . .
C21 C 0.54541(17) 0.43647(16) 0.15537(18) 0.0715(5) Uani 1 1 d . . . . .
H21 H 0.607411 0.419500 0.149284 0.086 Uiso 1 1 calc R U . . .
C22 C 0.44839(12) 0.81633(11) 0.31780(12) 0.0433(3) Uani 1 1 d . . . . .
C23 C 0.36735(13) 0.79037(12) 0.22129(13) 0.0499(3) Uani 1 1 d . . . . .
C24 C 0.25723(15) 0.73713(16) 0.21906(16) 0.0650(5) Uani 1 1 d . . . . .
H24 H 0.201837 0.719567 0.156881 0.078 Uiso 1 1 calc R U . . .
C25 C 0.22754(16) 0.70976(16) 0.30457(19) 0.0704(5) Uani 1 1 d . . . . .
H25 H 0.153891 0.673274 0.299298 0.085 Uiso 1 1 calc R U . . .
C26 C 0.30693(16) 0.73654(15) 0.39715(17) 0.0645(5) Uani 1 1 d . . . . .
H26 H 0.287490 0.718844 0.455327 0.077 Uiso 1 1 calc R U . . .
C27 C 0.41648(14) 0.79015(13) 0.40396(14) 0.0527(4) Uani 1 1 d . . . . .
H27 H 0.469937 0.809109 0.467336 0.063 Uiso 1 1 calc R U . . .
C28 C 0.3185(3) 0.9302(2) 0.0653(2) 0.1001(8) Uani 1 1 d . . . . .
H28A H 0.248497 0.915280 0.079890 0.150 Uiso 1 1 calc R U . . .
H28B H 0.307824 0.939141 -0.004731 0.150 Uiso 1 1 calc R U . . .
H28C H 0.370264 0.993358 0.108164 0.150 Uiso 1 1 calc R U . . .
C29 C 0.5134(2) 0.8491(3) 0.06825(18) 0.0996(9) Uani 1 1 d . . . . .
H29A H 0.561210 0.915990 0.106695 0.149 Uiso 1 1 calc R U . . .
H29B H 0.505319 0.850641 -0.002798 0.149 Uiso 1 1 calc R U . . .
H29C H 0.545370 0.795858 0.089802 0.149 Uiso 1 1 calc R U . . .
C30 C 0.2829(2) 0.7011(2) -0.00351(18) 0.0881(7) Uani 1 1 d . . . . .
H30A H 0.309243 0.643082 0.011748 0.132 Uiso 1 1 calc R U . . .
H30B H 0.283911 0.713799 -0.070934 0.132 Uiso 1 1 calc R U . . .
H30C H 0.208089 0.685240 0.000532 0.132 Uiso 1 1 calc R U . . .
C31 C 0.60937(12) 1.01181(11) 0.30649(12) 0.0443(3) Uani 1 1 d . . . . .
C32 C 0.53359(15) 1.06067(14) 0.31912(15) 0.0580(4) Uani 1 1 d . . . . .
H32 H 0.472668 1.024888 0.339498 0.070 Uiso 1 1 calc R U . . .
C33 C 0.54853(19) 1.16322(16) 0.30136(19) 0.0733(5) Uani 1 1 d . . . . .
H33 H 0.497971 1.196282 0.310442 0.088 Uiso 1 1 calc R U . . .
C34 C 0.6383(2) 1.21596(15) 0.27029(18) 0.0729(5) Uani 1 1 d . . . . .
H34 H 0.647990 1.284533 0.258297 0.087 Uiso 1 1 calc R U . . .
C35 C 0.71346(18) 1.16768(15) 0.25696(16) 0.0663(5) Uani 1 1 d . . . . .
H35 H 0.773863 1.203509 0.235926 0.080 Uiso 1 1 calc R U . . .
C36 C 0.69927(14) 1.06626(13) 0.27477(14) 0.0524(4) Uani 1 1 d . . . . .
H36 H 0.750229 1.033781 0.265527 0.063 Uiso 1 1 calc R U . . .
C37 C 0.66311(12) 0.90057(12) 0.47239(12) 0.0454(3) Uani 1 1 d . . . . .
C38 C 0.67294(16) 0.81411(15) 0.51921(14) 0.0586(4) Uani 1 1 d . . . . .
H38 H 0.648823 0.748372 0.479767 0.070 Uiso 1 1 calc R U . . .
C39 C 0.71806(19) 0.82465(19) 0.62354(16) 0.0706(5) Uani 1 1 d . . . . .
H39 H 0.723112 0.766234 0.654020 0.085 Uiso 1 1 calc R U . . .
C40 C 0.75559(18) 0.9226(2) 0.68215(15) 0.0713(5) Uani 1 1 d . . . . .
H40 H 0.786040 0.930198 0.752254 0.086 Uiso 1 1 calc R U . . .
C41 C 0.74793(17) 1.00862(18) 0.63696(15) 0.0685(5) Uani 1 1 d . . . . .
H41 H 0.774111 1.074439 0.676612 0.082 Uiso 1 1 calc R U . . .
C42 C 0.70146(15) 0.99822(14) 0.53261(14) 0.0558(4) Uani 1 1 d . . . . .
H42 H 0.695970 1.056940 0.502854 0.067 Uiso 1 1 calc R U . . .
C43 C 0.8371(2) 0.90183(16) 0.13350(18) 0.0710(5) Uani 1 1 d . . . . .
C44 C 0.9165(3) 0.9515(3) 0.0815(3) 0.1335(15) Uani 1 1 d . . . . .
H44A H 0.879634 0.940988 0.009809 0.200 Uiso 1 1 calc R U . . .
H44B H 0.975520 0.921236 0.093282 0.200 Uiso 1 1 calc R U . . .
H44C H 0.946949 1.025226 0.107003 0.200 Uiso 1 1 calc R U . . .
F1 F 1.08467(17) 0.35182(15) 0.14622(17) 0.1231(6) Uani 1 1 d . . . . .
F2 F 0.97741(18) 0.22154(19) 0.01863(14) 0.1328(7) Uani 1 1 d . . . . .
F3 F 1.10374(17) 0.19387(17) 0.14539(19) 0.1340(7) Uani 1 1 d . . . . .
F4 F 0.95078(18) 0.2189(2) 0.16953(18) 0.1536(9) Uani 1 1 d . . . . .
B1 B 1.0285(2) 0.2461(2) 0.1206(2) 0.0764(7) Uani 1 1 d . . . . .

loop_
_atom_site_aniso_label
_atom_site_aniso_U_11
_atom_site_aniso_U_22
_atom_site_aniso_U_33
_atom_site_aniso_U_23
_atom_site_aniso_U_13
_atom_site_aniso_U_12
Cu1 0.04675(13) 0.04522(13) 0.04917(14) 0.01258(9) 0.02213(10) 0.01834(10)
P1 0.04207(19) 0.04351(19) 0.0480(2) 0.01215(15) 0.01718(15) 0.01734(15)
P2 0.03856(18) 0.04002(18) 0.04511(19) 0.00701(14) 0.01636(14) 0.01307(14)
Si1 0.0441(2) 0.0822(4) 0.0553(3) 0.0152(2) 0.0104(2) 0.0110(2)
Si2 0.0538(3) 0.0658(3) 0.0499(3) 0.0040(2) 0.0089(2) 0.0144(2)
N1 0.0728(10) 0.0658(9) 0.0779(10) 0.0293(8) 0.0466(9) 0.0322(8)
C1 0.0501(8) 0.0607(9) 0.0515(8) 0.0173(7) 0.0192(7) 0.0244(7)
C2 0.0479(8) 0.0490(8) 0.0525(8) 0.0174(6) 0.0219(7) 0.0218(6)
C3 0.0571(10) 0.0592(10) 0.0675(11) 0.0236(8) 0.0260(8) 0.0168(8)
C4 0.0772(13) 0.0788(13) 0.0824(14) 0.0408(11) 0.0426(12) 0.0236(11)
C5 0.0885(15) 0.0909(15) 0.0626(12) 0.0381(11) 0.0357(11) 0.0380(12)
C6 0.0651(11) 0.0794(12) 0.0553(10) 0.0222(9) 0.0188(8) 0.0317(10)
C7 0.0673(13) 0.0904(17) 0.1007(19) -0.0043(14) 0.0222(13) 0.0077(12)
C8 0.0568(12) 0.144(3) 0.0973(18) 0.0053(17) 0.0232(12) 0.0393(14)
C9 0.0886(18) 0.125(2) 0.0812(16) 0.0417(16) -0.0007(14) -0.0391(17)
C10 0.0436(7) 0.0459(8) 0.0542(8) 0.0085(6) 0.0180(6) 0.0164(6)
C11 0.0544(9) 0.0561(9) 0.0627(10) 0.0122(8) 0.0182(8) 0.0265(8)
C12 0.0572(10) 0.0708(12) 0.0766(12) 0.0029(9) 0.0124(9) 0.0352(9)
C13 0.0512(10) 0.0737(12) 0.0815(13) -0.0094(10) 0.0251(9) 0.0203(9)
C14 0.0816(14) 0.0715(12) 0.0772(13) 0.0104(10) 0.0463(11) 0.0241(11)
C15 0.0758(12) 0.0620(10) 0.0657(11) 0.0184(8) 0.0357(9) 0.0327(9)
C16 0.0470(8) 0.0503(8) 0.0520(8) 0.0109(7) 0.0137(7) 0.0182(7)
C17 0.0502(9) 0.0596(10) 0.0709(11) 0.0077(8) 0.0185(8) 0.0210(8)
C18 0.0471(9) 0.0805(13) 0.0730(12) 0.0135(10) 0.0173(8) 0.0190(9)
C19 0.0543(11) 0.0825(14) 0.0821(15) -0.0037(11) 0.0057(10) 0.0043(10)
C20 0.0724(14) 0.0732(14) 0.115(2) -0.0277(14) 0.0105(14) 0.0131(11)
C21 0.0573(10) 0.0648(11) 0.0868(14) -0.0096(10) 0.0148(10) 0.0223(9)
C22 0.0419(7) 0.0375(7) 0.0527(8) 0.0059(6) 0.0186(6) 0.0120(6)
C23 0.0446(8) 0.0465(8) 0.0572(9) 0.0019(7) 0.0166(7) 0.0126(6)
C24 0.0447(9) 0.0650(11) 0.0730(12) -0.0040(9) 0.0125(8) 0.0070(8)
C25 0.0455(9) 0.0647(11) 0.0956(15) 0.0058(10) 0.0313(10) 0.0017(8)
C26 0.0590(10) 0.0635(11) 0.0802(13) 0.0197(9) 0.0396(10) 0.0143(8)
C27 0.0486(8) 0.0546(9) 0.0589(9) 0.0115(7) 0.0238(7) 0.0148(7)
C28 0.129(2) 0.0851(17) 0.0915(18) 0.0268(14) 0.0257(17) 0.0448(17)
C29 0.0709(14) 0.158(3) 0.0539(12) 0.0013(14) 0.0234(10) 0.0117(15)
C30 0.0942(17) 0.0867(16) 0.0590(12) -0.0070(11) 0.0032(11) 0.0145(13)
C31 0.0424(7) 0.0419(7) 0.0472(8) 0.0074(6) 0.0126(6) 0.0121(6)
C32 0.0549(9) 0.0514(9) 0.0763(12) 0.0147(8) 0.0265(9) 0.0222(7)
C33 0.0759(13) 0.0574(11) 0.0987(16) 0.0205(10) 0.0286(12) 0.0348(10)
C34 0.0823(14) 0.0481(10) 0.0883(14) 0.0242(9) 0.0210(11) 0.0215(9)
C35 0.0646(11) 0.0547(10) 0.0733(12) 0.0202(9) 0.0221(9) 0.0060(8)
C36 0.0458(8) 0.0498(8) 0.0605(9) 0.0105(7) 0.0174(7) 0.0116(7)
C37 0.0402(7) 0.0519(8) 0.0473(8) 0.0060(6) 0.0156(6) 0.0177(6)
C38 0.0689(11) 0.0616(10) 0.0553(9) 0.0107(8) 0.0204(8) 0.0336(9)
C39 0.0809(13) 0.0909(14) 0.0594(11) 0.0243(10) 0.0237(10) 0.0508(12)
C40 0.0671(12) 0.1052(16) 0.0484(9) 0.0059(10) 0.0140(8) 0.0419(11)
C41 0.0636(11) 0.0769(13) 0.0555(10) -0.0074(9) 0.0120(8) 0.0177(10)
C42 0.0554(9) 0.0556(9) 0.0533(9) 0.0023(7) 0.0151(7) 0.0156(7)
C43 0.0845(14) 0.0659(11) 0.0887(14) 0.0289(10) 0.0559(12) 0.0320(10)
C44 0.153(3) 0.118(2) 0.185(4) 0.060(2) 0.136(3) 0.041(2)
F1 0.1136(13) 0.0991(12) 0.1553(17) 0.0056(11) 0.0389(12) 0.0361(10)
F2 0.1320(16) 0.1678(19) 0.0836(11) 0.0206(11) 0.0207(10) 0.0355(14)
F3 0.1062(13) 0.1257(15) 0.187(2) 0.0477(14) 0.0350(13) 0.0642(12)
F4 0.1178(15) 0.239(3) 0.1441(18) 0.0853(18) 0.0837(14) 0.0642(16)
B1 0.0692(14) 0.0939(19) 0.0723(15) 0.0251(13) 0.0239(12) 0.0300(13)

loop_
_atom_type_symbol
_atom_type_description
_atom_type_scat_dispersion_real
_atom_type_scat_dispersion_imag
_atom_type_scat_source
C C 0.0181 0.0091 'International Tables Vol C Tables 4.2.6.8 and 6.1.1.4'
H H 0.0000 0.0000 'International Tables Vol C Tables 4.2.6.8 and 6.1.1.4'
B B 0.0090 0.0039 'International Tables Vol C Tables 4.2.6.8 and 6.1.1.4'
Cu Cu -1.9646 0.5888 'International Tables Vol C Tables 4.2.6.8 and 6.1.1.4'
F F 0.0727 0.0534 'International Tables Vol C Tables 4.2.6.8 and 6.1.1.4'
N N 0.0311 0.0180 'International Tables Vol C Tables 4.2.6.8 and 6.1.1.4'
P P 0.2955 0.4335 'International Tables Vol C Tables 4.2.6.8 and 6.1.1.4'
Si Si 0.2541 0.3302 'International Tables Vol C Tables 4.2.6.8 and 6.1.1.4'

loop_
_geom_angle_atom_site_label_1
_geom_angle_atom_site_label_2
_geom_angle_atom_site_label_3
_geom_angle
_geom_angle_site_symmetry_1
_geom_angle_site_symmetry_3
_geom_angle_publ_flag
P1 Cu1 P2 128.091(16) . . ?
N1 Cu1 P1 113.64(5) . . ?
N1 Cu1 P2 118.22(5) . . ?
C2 P1 Cu1 115.79(5) . . ?
C10 P1 Cu1 119.52(5) . . ?
C10 P1 C2 103.53(7) . . ?
C10 P1 C16 103.97(7) . . ?
C16 P1 Cu1 108.20(5) . . ?
C16 P1 C2 104.26(7) . . ?
C22 P2 Cu1 118.18(5) . . ?
C31 P2 Cu1 117.13(5) . . ?
C31 P2 C22 104.66(7) . . ?
C31 P2 C37 103.25(7) . . ?
C37 P2 Cu1 107.72(5) . . ?
C37 P2 C22 104.22(7) . . ?
C7 Si1 C1 108.53(10) . . ?
C7 Si1 C8 110.17(13) . . ?
C8 Si1 C1 105.47(12) . . ?
C9 Si1 C1 118.54(10) . . ?
C9 Si1 C7 105.28(15) . . ?
C9 Si1 C8 108.78(16) . . ?
C28 Si2 C23 106.88(11) . . ?
C29 Si2 C23 116.47(10) . . ?
C29 Si2 C28 110.58(16) . . ?
C30 Si2 C23 107.44(10) . . ?
C30 Si2 C28 109.57(14) . . ?
C30 Si2 C29 105.75(13) . . ?
C43 N1 Cu1 172.30(19) . . ?
C2 C1 Si1 133.36(12) . . ?
C6 C1 Si1 110.06(14) . . ?
C6 C1 C2 116.54(16) . . ?
C1 C2 P1 121.63(12) . . ?
C3 C2 P1 118.12(14) . . ?
C3 C2 C1 120.20(16) . . ?
C2 C3 H3 119.6 . . ?
C4 C3 C2 120.78(19) . . ?
C4 C3 H3 119.6 . . ?
C3 C4 H4 120.0 . . ?
C5 C4 C3 119.97(19) . . ?
C5 C4 H4 120.0 . . ?
C4 C5 H5 120.2 . . ?
C4 C5 C6 119.61(18) . . ?
C6 C5 H5 120.2 . . ?
C1 C6 H6 118.6 . . ?
C5 C6 C1 122.9(2) . . ?
C5 C6 H6 118.6 . . ?
Si1 C7 H7A 109.5 . . ?
Si1 C7 H7B 109.5 . . ?
Si1 C7 H7C 109.5 . . ?
H7A C7 H7B 109.5 . . ?
H7A C7 H7C 109.5 . . ?
H7B C7 H7C 109.5 . . ?
Si1 C8 H8A 109.5 . . ?
Si1 C8 H8B 109.5 . . ?
Si1 C8 H8C 109.5 . . ?
H8A C8 H8B 109.5 . . ?
H8A C8 H8C 109.5 . . ?
H8B C8 H8C 109.5 . . ?
Si1 C9 H9A 109.5 . . ?
Si1 C9 H9B 109.5 . . ?
Si1 C9 H9C 109.5 . . ?
H9A C9 H9B 109.5 . . ?
H9A C9 H9C 109.5 . . ?
H9B C9 H9C 109.5 . . ?
C11 C10 P1 122.64(13) . . ?
C15 C10 P1 118.58(13) . . ?
C15 C10 C11 118.78(15) . . ?
C10 C11 H11 120.1 . . ?
C10 C11 C12 119.82(18) . . ?
C12 C11 H11 120.1 . . ?
C11 C12 H12 119.6 . . ?
C13 C12 C11 120.78(19) . . ?
C13 C12 H12 119.6 . . ?
C12 C13 H13 120.0 . . ?
C12 C13 C14 119.96(17) . . ?
C14 C13 H13 120.0 . . ?
C13 C14 H14 120.0 . . ?
C13 C14 C15 120.0(2) . . ?
C15 C14 H14 120.0 . . ?
C10 C15 C14 120.63(18) . . ?
C10 C15 H15 119.7 . . ?
C14 C15 H15 119.7 . . ?
C17 C16 P1 118.45(13) . . ?
C21 C16 P1 122.97(13) . . ?
C21 C16 C17 118.49(17) . . ?
C16 C17 H17 119.5 . . ?
C18 C17 C16 121.05(18) . . ?
C18 C17 H17 119.5 . . ?
C17 C18 H18 120.1 . . ?
C19 C18 C17 119.87(19) . . ?
C19 C18 H18 120.1 . . ?
C18 C19 H19 120.1 . . ?
C18 C19 C20 119.9(2) . . ?
C20 C19 H19 120.1 . . ?
C19 C20 H20 119.8 . . ?
C19 C20 C21 120.5(2) . . ?
C21 C20 H20 119.8 . . ?
C16 C21 C20 120.1(2) . . ?
C16 C21 H21 119.9 . . ?
C20 C21 H21 119.9 . . ?
C23 C22 P2 122.35(12) . . ?
C27 C22 P2 117.78(12) . . ?
C27 C22 C23 119.82(14) . . ?
C22 C23 Si2 132.70(12) . . ?
C24 C23 Si2 110.90(14) . . ?
C24 C23 C22 116.30(16) . . ?
C23 C24 H24 118.4 . . ?
C25 C24 C23 123.14(19) . . ?
C25 C24 H24 118.4 . . ?
C24 C25 H25 120.2 . . ?
C26 C25 C24 119.60(17) . . ?
C26 C25 H25 120.2 . . ?
C25 C26 H26 120.2 . . ?
C25 C26 C27 119.69(18) . . ?
C27 C26 H26 120.2 . . ?
C22 C27 H27 119.3 . . ?
C26 C27 C22 121.43(17) . . ?
C26 C27 H27 119.3 . . ?
Si2 C28 H28A 109.5 . . ?
Si2 C28 H28B 109.5 . . ?
Si2 C28 H28C 109.5 . . ?
H28A C28 H28B 109.5 . . ?
H28A C28 H28C 109.5 . . ?
H28B C28 H28C 109.5 . . ?
Si2 C29 H29A 109.5 . . ?
Si2 C29 H29B 109.5 . . ?
Si2 C29 H29C 109.5 . . ?
H29A C29 H29B 109.5 . . ?
H29A C29 H29C 109.5 . . ?
H29B C29 H29C 109.5 . . ?
Si2 C30 H30A 109.5 . . ?
Si2 C30 H30B 109.5 . . ?
Si2 C30 H30C 109.5 . . ?
H30A C30 H30B 109.5 . . ?
H30A C30 H30C 109.5 . . ?
H30B C30 H30C 109.5 . . ?
C32 C31 P2 122.11(12) . . ?
C32 C31 C36 119.14(15) . . ?
C36 C31 P2 118.71(12) . . ?
C31 C32 H32 120.0 . . ?
C31 C32 C33 119.98(17) . . ?
C33 C32 H32 120.0 . . ?
C32 C33 H33 120.0 . . ?
C34 C33 C32 120.02(19) . . ?
C34 C33 H33 120.0 . . ?
C33 C34 H34 119.8 . . ?
C35 C34 C33 120.30(18) . . ?
C35 C34 H34 119.8 . . ?
C34 C35 H35 120.0 . . ?
C34 C35 C36 119.92(18) . . ?
C36 C35 H35 120.0 . . ?
C31 C36 H36 119.7 . . ?
C35 C36 C31 120.63(17) . . ?
C35 C36 H36 119.7 . . ?
C38 C37 P2 118.40(13) . . ?
C42 C37 P2 123.12(13) . . ?
C42 C37 C38 118.47(16) . . ?
C37 C38 H38 119.5 . . ?
C39 C38 C37 121.00(18) . . ?
C39 C38 H38 119.5 . . ?
C38 C39 H39 120.2 . . ?
C40 C39 C38 119.6(2) . . ?
C40 C39 H39 120.2 . . ?
C39 C40 H40 120.0 . . ?
C41 C40 C39 120.06(19) . . ?
C41 C40 H40 120.0 . . ?
C40 C41 H41 119.7 . . ?
C40 C41 C42 120.55(19) . . ?
C42 C41 H41 119.7 . . ?
C37 C42 H42 119.8 . . ?
C41 C42 C37 120.32(18) . . ?
C41 C42 H42 119.8 . . ?
N1 C43 C44 179.0(3) . . ?
C43 C44 H44A 109.5 . . ?
C43 C44 H44B 109.5 . . ?
C43 C44 H44C 109.5 . . ?
H44A C44 H44B 109.5 . . ?
H44A C44 H44C 109.5 . . ?
H44B C44 H44C 109.5 . . ?
F2 B1 F1 109.9(2) . . ?
F2 B1 F3 108.5(3) . . ?
F3 B1 F1 108.4(2) . . ?
F4 B1 F1 109.9(3) . . ?
F4 B1 F2 108.8(2) . . ?
F4 B1 F3 111.3(2) . . ?

loop_
_geom_bond_atom_site_label_1
_geom_bond_atom_site_label_2
_geom_bond_distance
_geom_bond_site_symmetry_2
_geom_bond_publ_flag
Cu1 P1 2.2688(4) . ?
Cu1 P2 2.2698(4) . ?
Cu1 N1 1.9951(15) . ?
P1 C2 1.8421(16) . ?
P1 C10 1.8261(15) . ?
P1 C16 1.8265(17) . ?
P2 C22 1.8469(15) . ?
P2 C31 1.8258(15) . ?
P2 C37 1.8333(16) . ?
Si1 C1 1.9042(18) . ?
Si1 C7 1.862(3) . ?
Si1 C8 1.863(3) . ?
Si1 C9 1.857(2) . ?
Si2 C23 1.9054(18) . ?
Si2 C28 1.859(3) . ?
Si2 C29 1.858(2) . ?
Si2 C30 1.858(2) . ?
N1 C43 1.116(2) . ?
C1 C2 1.409(2) . ?
C1 C6 1.400(2) . ?
C2 C3 1.397(2) . ?
C3 H3 0.9300 . ?
C3 C4 1.386(3) . ?
C4 H4 0.9300 . ?
C4 C5 1.362(3) . ?
C5 H5 0.9300 . ?
C5 C6 1.382(3) . ?
C6 H6 0.9300 . ?
C7 H7A 0.9600 . ?
C7 H7B 0.9600 . ?
C7 H7C 0.9600 . ?
C8 H8A 0.9600 . ?
C8 H8B 0.9600 . ?
C8 H8C 0.9600 . ?
C9 H9A 0.9600 . ?
C9 H9B 0.9600 . ?
C9 H9C 0.9600 . ?
C10 C11 1.389(2) . ?
C10 C15 1.386(2) . ?
C11 H11 0.9300 . ?
C11 C12 1.392(3) . ?
C12 H12 0.9300 . ?
C12 C13 1.366(3) . ?
C13 H13 0.9300 . ?
C13 C14 1.372(3) . ?
C14 H14 0.9300 . ?
C14 C15 1.389(3) . ?
C15 H15 0.9300 . ?
C16 C17 1.392(2) . ?
C16 C21 1.379(3) . ?
C17 H17 0.9300 . ?
C17 C18 1.381(3) . ?
C18 H18 0.9300 . ?
C18 C19 1.365(3) . ?
C19 H19 0.9300 . ?
C19 C20 1.378(4) . ?
C20 H20 0.9300 . ?
C20 C21 1.387(3) . ?
C21 H21 0.9300 . ?
C22 C23 1.415(2) . ?
C22 C27 1.395(2) . ?
C23 C24 1.407(2) . ?
C24 H24 0.9300 . ?
C24 C25 1.378(3) . ?
C25 H25 0.9300 . ?
C25 C26 1.366(3) . ?
C26 H26 0.9300 . ?
C26 C27 1.385(2) . ?
C27 H27 0.9300 . ?
C28 H28A 0.9600 . ?
C28 H28B 0.9600 . ?
C28 H28C 0.9600 . ?
C29 H29A 0.9600 . ?
C29 H29B 0.9600 . ?
C29 H29C 0.9600 . ?
C30 H30A 0.9600 . ?
C30 H30B 0.9600 . ?
C30 H30C 0.9600 . ?
C31 C32 1.384(2) . ?
C31 C36 1.392(2) . ?
C32 H32 0.9300 . ?
C32 C33 1.390(3) . ?
C33 H33 0.9300 . ?
C33 C34 1.378(3) . ?
C34 H34 0.9300 . ?
C34 C35 1.374(3) . ?
C35 H35 0.9300 . ?
C35 C36 1.376(3) . ?
C36 H36 0.9300 . ?
C37 C38 1.394(2) . ?
C37 C42 1.389(2) . ?
C38 H38 0.9300 . ?
C38 C39 1.385(3) . ?
C39 H39 0.9300 . ?
C39 C40 1.383(3) . ?
C40 H40 0.9300 . ?
C40 C41 1.372(3) . ?
C41 H41 0.9300 . ?
C41 C42 1.387(3) . ?
C42 H42 0.9300 . ?
C43 C44 1.451(3) . ?
C44 H44A 0.9600 . ?
C44 H44B 0.9600 . ?
C44 H44C 0.9600 . ?
F1 B1 1.375(4) . ?
F2 B1 1.360(3) . ?
F3 B1 1.361(3) . ?
F4 B1 1.346(3) . ?

loop_
_geom_torsion_atom_site_label_1
_geom_torsion_atom_site_label_2
_geom_torsion_atom_site_label_3
_geom_torsion_atom_site_label_4
_geom_torsion
_geom_torsion_site_symmetry_1
_geom_torsion_site_symmetry_2
_geom_torsion_site_symmetry_3
_geom_torsion_site_symmetry_4
_geom_torsion_publ_flag
Cu1 P1 C2 C1 -63.70(14) . . . . ?
Cu1 P1 C2 C3 113.58(13) . . . . ?
Cu1 P1 C10 C11 147.22(13) . . . . ?
Cu1 P1 C10 C15 -32.29(16) . . . . ?
Cu1 P1 C16 C17 -38.05(16) . . . . ?
Cu1 P1 C16 C21 145.55(16) . . . . ?
Cu1 P2 C22 C23 -63.08(14) . . . . ?
Cu1 P2 C22 C27 114.30(11) . . . . ?
Cu1 P2 C31 C32 159.20(13) . . . . ?
Cu1 P2 C31 C36 -23.02(15) . . . . ?
Cu1 P2 C37 C38 -52.75(14) . . . . ?
Cu1 P2 C37 C42 128.22(13) . . . . ?
P1 C2 C3 C4 -177.37(16) . . . . ?
P1 C10 C11 C12 -179.46(14) . . . . ?
P1 C10 C15 C14 179.09(16) . . . . ?
P1 C16 C17 C18 -173.93(16) . . . . ?
P1 C16 C21 C20 173.0(2) . . . . ?
P2 C22 C23 Si2 -7.6(2) . . . . ?
P2 C22 C23 C24 176.49(13) . . . . ?
P2 C22 C27 C26 -175.78(14) . . . . ?
P2 C31 C32 C33 177.00(16) . . . . ?
P2 C31 C36 C35 -177.30(15) . . . . ?
P2 C37 C38 C39 -177.96(15) . . . . ?
P2 C37 C42 C41 178.76(14) . . . . ?
Si1 C1 C2 P1 -4.7(2) . . . . ?
Si1 C1 C2 C3 178.11(14) . . . . ?
Si1 C1 C6 C5 -178.84(18) . . . . ?
Si2 C23 C24 C25 -177.47(17) . . . . ?
C1 C2 C3 C4 -0.1(3) . . . . ?
C2 P1 C10 C11 16.64(16) . . . . ?
C2 P1 C10 C15 -162.86(15) . . . . ?
C2 P1 C16 C17 85.73(15) . . . . ?
C2 P1 C16 C21 -90.67(18) . . . . ?
C2 C1 C6 C5 -0.9(3) . . . . ?
C2 C3 C4 C5 -0.6(3) . . . . ?
C3 C4 C5 C6 0.5(4) . . . . ?
C4 C5 C6 C1 0.3(3) . . . . ?
C6 C1 C2 P1 178.02(13) . . . . ?
C6 C1 C2 C3 0.8(2) . . . . ?
C10 P1 C2 C1 69.07(14) . . . . ?
C10 P1 C2 C3 -113.65(14) . . . . ?
C10 P1 C16 C17 -166.09(15) . . . . ?
C10 P1 C16 C21 17.51(19) . . . . ?
C10 C11 C12 C13 1.2(3) . . . . ?
C11 C10 C15 C14 -0.4(3) . . . . ?
C11 C12 C13 C14 -2.0(3) . . . . ?
C12 C13 C14 C15 1.6(3) . . . . ?
C13 C14 C15 C10 -0.4(3) . . . . ?
C15 C10 C11 C12 0.0(3) . . . . ?
C16 P1 C2 C1 177.57(13) . . . . ?
C16 P1 C2 C3 -5.15(15) . . . . ?
C16 P1 C10 C11 -92.08(15) . . . . ?
C16 P1 C10 C15 88.42(15) . . . . ?
C16 C17 C18 C19 0.0(3) . . . . ?
C17 C16 C21 C20 -3.4(3) . . . . ?
C17 C18 C19 C20 -1.9(4) . . . . ?
C18 C19 C20 C21 1.1(5) . . . . ?
C19 C20 C21 C16 1.7(4) . . . . ?
C21 C16 C17 C18 2.6(3) . . . . ?
C22 P2 C31 C32 26.17(16) . . . . ?
C22 P2 C31 C36 -156.05(13) . . . . ?
C22 P2 C37 C38 73.57(14) . . . . ?
C22 P2 C37 C42 -105.46(14) . . . . ?
C22 C23 C24 C25 -0.6(3) . . . . ?
C23 C22 C27 C26 1.7(2) . . . . ?
C23 C24 C25 C26 1.3(3) . . . . ?
C24 C25 C26 C27 -0.5(3) . . . . ?
C25 C26 C27 C22 -1.0(3) . . . . ?
C27 C22 C23 Si2 175.12(13) . . . . ?
C27 C22 C23 C24 -0.8(2) . . . . ?
C31 P2 C22 C23 69.36(14) . . . . ?
C31 P2 C22 C27 -113.26(13) . . . . ?
C31 P2 C37 C38 -177.29(13) . . . . ?
C31 P2 C37 C42 3.68(15) . . . . ?
C31 C32 C33 C34 0.6(3) . . . . ?
C32 C31 C36 C35 0.6(3) . . . . ?
C32 C33 C34 C35 -0.2(4) . . . . ?
C33 C34 C35 C36 -0.1(4) . . . . ?
C34 C35 C36 C31 -0.1(3) . . . . ?
C36 C31 C32 C33 -0.8(3) . . . . ?
C37 P2 C22 C23 177.46(12) . . . . ?
C37 P2 C22 C27 -5.16(14) . . . . ?
C37 P2 C31 C32 -82.64(15) . . . . ?
C37 P2 C31 C36 95.14(14) . . . . ?
C37 C38 C39 C40 -1.0(3) . . . . ?
C38 C37 C42 C41 -0.3(3) . . . . ?
C38 C39 C40 C41 0.1(3) . . . . ?
C39 C40 C41 C42 0.8(3) . . . . ?
C40 C41 C42 C37 -0.7(3) . . . . ?
C42 C37 C38 C39 1.1(3) . . . . ?
